data_7047678
loop_
_publ_author_name
'Qu, Fengrui'
'Martinez, Kristina'
'Arcidiacono, Ashley M.'
'Park, Seungjo'
'Zeller, Matthias'
'Schmehl, Russell H.'
'Paul, Jared J.'
'Kim, Yonghyun'
'Papish, Elizabeth T.'

_publ_section_title
;
 Sterically demanding methoxy and methyl groups in ruthenium complexes
 lead to enhanced quantum yields for blue light triggered
 photodissociation.
;
_journal_issue 44
_journal_name_full 'Dalton transactions (Cambridge, England : 2003)'
_journal_page_first 15685
_journal_page_last 15693
_journal_paper_doi 10.1039/c8dt03295e
_journal_volume 47
_journal_year 2018
_chemical_formula_moiety 'C38 H32 N6 O2 Ru, Cl2'
_chemical_formula_sum 'C38 H32 Cl2 N6 O2 Ru'
_chemical_formula_weight 776.66
_chemical_name_common '[(neo)2Ru(4,4'-dhbp)]Cl2'
_space_group_crystal_system triclinic
_space_group_IT_number 2
_space_group_name_Hall '-P 1'
_space_group_name_H-M_alt 'P -1'
_symmetry_space_group_name_Hall '-P 1'
_symmetry_space_group_name_H-M 'P -1'
_atom_sites_solution_hydrogens mixed
_atom_sites_solution_primary direct
_atom_sites_solution_secondary difmap
_audit_creation_method SHELXL-2017/1
_audit_update_record
;
2018-08-11 deposited with the CCDC.
2018-10-01 downloaded from the CCDC.
;
_cell_angle_alpha 91.563(3)
_cell_angle_beta 97.122(3)
_cell_angle_gamma 107.140(2)
_cell_formula_units_Z 2
_cell_length_a 11.3144(6)
_cell_length_b 12.0995(6)
_cell_length_c 15.7429(8)
_cell_measurement_reflns_used 9720
_cell_measurement_temperature 223(2)
_cell_measurement_theta_max 25.9345
_cell_measurement_theta_min 2.2660
_cell_volume 2038.94(18)
_computing_cell_refinement 'APEX2 V2013.10.0 (Bruker, 2013)'
_computing_data_collection 'APEX2 V2013.10.0 (Bruker, 2013)'
_computing_data_reduction 'APEX2 V2013.10.0 (Bruker, 2013)'
_computing_structure_refinement 'SHELXL-2017/1 (Sheldrick, 2017)'
_computing_structure_solution 'SHELXT 2014/4 (Sheldrick, 2014)'
_diffrn_ambient_temperature 223(2)
_diffrn_measured_fraction_theta_full 0.999
_diffrn_measured_fraction_theta_max 0.996
_diffrn_measurement_device_type 'Bruker AXS SMART APEX2 CCD diffractometer'
_diffrn_measurement_method 'phi and omega scans'
_diffrn_radiation_type MoK\a
_diffrn_radiation_wavelength 0.71073
_diffrn_reflns_av_R_equivalents 0.0556
_diffrn_reflns_av_unetI/netI 0.0408
_diffrn_reflns_Laue_measured_fraction_full 0.999
_diffrn_reflns_Laue_measured_fraction_max 0.996
_diffrn_reflns_limit_h_max 14
_diffrn_reflns_limit_h_min -14
_diffrn_reflns_limit_k_max 15
_diffrn_reflns_limit_k_min -15
_diffrn_reflns_limit_l_max 20
_diffrn_reflns_limit_l_min -20
_diffrn_reflns_number 60769
_diffrn_reflns_point_group_measured_fraction_full 0.999
_diffrn_reflns_point_group_measured_fraction_max 0.996
_diffrn_reflns_theta_full 25.242
_diffrn_reflns_theta_max 27.136
_diffrn_reflns_theta_min 1.306
_diffrn_source 'fine focus sealed X-ray tube'
_exptl_absorpt_coefficient_mu 0.553
_exptl_absorpt_correction_T_max 0.7455
_exptl_absorpt_correction_T_min 0.6934
_exptl_absorpt_correction_type multi-scan
_exptl_absorpt_process_details 'SADABS V2012/1 (Bruker AXS Inc)'
_exptl_crystal_colour red
_exptl_crystal_density_diffrn 1.265
_exptl_crystal_description block
_exptl_crystal_F_000 792
_exptl_crystal_size_max 0.11
_exptl_crystal_size_mid 0.10
_exptl_crystal_size_min 0.04
_refine_diff_density_max 0.839
_refine_diff_density_min -0.589
_refine_diff_density_rms 0.070
_refine_ls_extinction_method none
_refine_ls_goodness_of_fit_ref 1.050
_refine_ls_hydrogen_treatment mixed
_refine_ls_matrix_type full
_refine_ls_number_parameters 466
_refine_ls_number_reflns 9012
_refine_ls_number_restraints 2
_refine_ls_restrained_S_all 1.050
_refine_ls_R_factor_all 0.0481
_refine_ls_R_factor_gt 0.0380
_refine_ls_shift/su_max 0.001
_refine_ls_shift/su_mean 0.000
_refine_ls_structure_factor_coef Fsqd
_refine_ls_weighting_details 'w=1/[\s^2^(Fo^2^)+(0.0479P)^2^+0.9162P] where P=(Fo^2^+2Fc^2^)/3'
_refine_ls_weighting_scheme calc
_refine_ls_wR_factor_gt 0.0934
_refine_ls_wR_factor_ref 0.0977
_reflns_Friedel_coverage 0.000
_reflns_number_gt 7602
_reflns_number_total 9012
_reflns_threshold_expression 'I > 2\s(I)'
_cod_data_source_file c8dt03295e2.cif
_cod_data_source_block 4OH
_cod_depositor_comments 'Adding full bibliography for 7047677--7047678.cif.'
_cod_database_code 7047678
_shelx_shelxl_version_number 2017/1
_shelx_space_group_comment
;
The symmetry employed for this shelxl refinement is uniquely defined
by the following loop, which should always be used as a source of
symmetry information in preference to the above space-group names.
They are only intended as comments.
;
_publcif_funding_html
;
;

loop_
_space_group_symop_operation_xyz
'x, y, z'
'-x, -y, -z'

loop_
_atom_site_label
_atom_site_type_symbol
_atom_site_fract_x
_atom_site_fract_y
_atom_site_fract_z
_atom_site_U_iso_or_equiv
_atom_site_adp_type
_atom_site_occupancy
_atom_site_site_symmetry_order
_atom_site_calc_flag
_atom_site_refinement_flags_posn
_atom_site_refinement_flags_adp
Ru01 Ru 0.27432(2) 0.81847(2) 0.19691(2) 0.02738(7) Uani 1 1 d . .
H1O H 0.257(5) 0.296(5) 0.311(2) 0.15(2) Uiso 1 1 d D .
O1 O 0.2815(3) 0.3171(2) 0.26370(18) 0.0781(8) Uani 1 1 d D .
O2 O 0.4026(3) 0.5995(2) -0.12764(15) 0.0640(7) Uani 1 1 d . .
H2O H 0.387(4) 0.525(4) -0.125(3) 0.090(14) Uiso 1 1 d . .
N1 N 0.27327(19) 0.65150(16) 0.22811(13) 0.0304(4) Uani 1 1 d . .
N2 N 0.33860(19) 0.75890(17) 0.09081(13) 0.0307(4) Uani 1 1 d . .
N3 N 0.44557(19) 0.86486(16) 0.27749(14) 0.0327(5) Uani 1 1 d . .
N4 N 0.2178(2) 0.85667(16) 0.31383(13) 0.0322(5) Uani 1 1 d . .
N5 N 0.10747(19) 0.76702(17) 0.10943(13) 0.0320(4) Uani 1 1 d . .
N6 N 0.27398(18) 0.97681(16) 0.14738(13) 0.0289(4) Uani 1 1 d . .
C1 C 0.2401(3) 0.5996(2) 0.29961(17) 0.0375(6) Uani 1 1 d . .
H1 H 0.214194 0.641558 0.340908 0.045 Uiso 1 1 calc R U
C2 C 0.2416(3) 0.4891(2) 0.31620(18) 0.0411(6) Uani 1 1 d . .
H2 H 0.217100 0.456759 0.367230 0.049 Uiso 1 1 calc R U
C3 C 0.2799(3) 0.4265(2) 0.2561(2) 0.0468(7) Uani 1 1 d . .
C4 C 0.3167(3) 0.4795(2) 0.18290(19) 0.0434(7) Uani 1 1 d . .
H4 H 0.345534 0.439673 0.141909 0.052 Uiso 1 1 calc R U
C5 C 0.3116(2) 0.5900(2) 0.16945(16) 0.0303(5) Uani 1 1 d . .
C6 C 0.3404(2) 0.6478(2) 0.08980(16) 0.0306(5) Uani 1 1 d . .
C7 C 0.3629(2) 0.5914(2) 0.01892(17) 0.0377(6) Uani 1 1 d . .
H7 H 0.364907 0.514450 0.021230 0.045 Uiso 1 1 calc R U
C8 C 0.3826(3) 0.6484(2) -0.05561(18) 0.0435(7) Uani 1 1 d . .
C9 C 0.3842(3) 0.7636(2) -0.05392(19) 0.0439(7) Uani 1 1 d . .
H9 H 0.399655 0.806299 -0.102513 0.053 Uiso 1 1 calc R U
C10 C 0.3632(3) 0.8144(2) 0.01863(18) 0.0383(6) Uani 1 1 d . .
H10 H 0.365926 0.892788 0.018561 0.046 Uiso 1 1 calc R U
C11 C 0.5925(3) 0.9161(3) 0.1722(2) 0.0477(7) Uani 1 1 d . .
H11A H 0.675216 0.971377 0.176589 0.072 Uiso 1 1 calc R U
H11B H 0.531529 0.950333 0.144427 0.072 Uiso 1 1 calc R U
H11C H 0.589979 0.846897 0.138515 0.072 Uiso 1 1 calc R U
C12 C 0.5629(3) 0.8851(2) 0.25926(19) 0.0404(6) Uani 1 1 d . .
C13 C 0.6600(3) 0.8824(3) 0.3233(2) 0.0551(8) Uani 1 1 d . .
H13 H 0.740877 0.894944 0.308965 0.066 Uiso 1 1 calc R U
C14 C 0.6400(3) 0.8624(3) 0.4048(2) 0.0573(8) Uani 1 1 d . .
H14 H 0.704738 0.855670 0.445999 0.069 Uiso 1 1 calc R U
C15 C 0.5212(3) 0.8515(2) 0.42758(19) 0.0467(7) Uani 1 1 d . .
C16 C 0.4936(4) 0.8425(3) 0.5134(2) 0.0596(9) Uani 1 1 d . .
H16 H 0.554169 0.834305 0.557292 0.072 Uiso 1 1 calc R U
C17 C 0.3838(4) 0.8456(3) 0.53205(19) 0.0588(9) Uani 1 1 d . .
H17 H 0.368832 0.841561 0.589468 0.071 Uiso 1 1 calc R U
C18 C 0.2862(3) 0.8550(2) 0.46698(18) 0.0464(7) Uani 1 1 d . .
C19 C 0.1702(4) 0.8650(3) 0.4831(2) 0.0572(9) Uani 1 1 d . .
H19 H 0.151238 0.864386 0.539584 0.069 Uiso 1 1 calc R U
C20 C 0.0855(3) 0.8756(3) 0.4173(2) 0.0516(8) Uani 1 1 d . .
H20 H 0.009891 0.886349 0.428809 0.062 Uiso 1 1 calc R U
C21 C 0.1101(3) 0.8707(2) 0.33140(18) 0.0389(6) Uani 1 1 d . .
C22 C 0.0154(3) 0.8837(3) 0.2607(2) 0.0465(7) Uani 1 1 d . .
H22C H 0.051(3) 0.909(3) 0.213(2) 0.067(11) Uiso 1 1 d . .
H22B H -0.026(3) 0.940(3) 0.281(2) 0.065(10) Uiso 1 1 d . .
H22A H -0.050(4) 0.810(4) 0.244(2) 0.084(12) Uiso 1 1 d . .
C23 C 0.3066(3) 0.8542(2) 0.38121(16) 0.0357(6) Uani 1 1 d . .
C24 C 0.4267(3) 0.8541(2) 0.36180(17) 0.0370(6) Uani 1 1 d . .
C25 C -0.0062(3) 0.5826(3) 0.1635(2) 0.0517(8) Uani 1 1 d . .
H25A H -0.095458 0.547319 0.161883 0.078 Uiso 1 1 calc R U
H25B H 0.028555 0.623891 0.218905 0.078 Uiso 1 1 calc R U
H25C H 0.032986 0.522682 0.154569 0.078 Uiso 1 1 calc R U
C26 C 0.0172(2) 0.6653(2) 0.09451(19) 0.0400(6) Uani 1 1 d . .
C27 C -0.0593(3) 0.6366(3) 0.0144(2) 0.0508(8) Uani 1 1 d . .
H27 H -0.119212 0.563296 0.004025 0.061 Uiso 1 1 calc R U
C28 C -0.0483(3) 0.7127(3) -0.0482(2) 0.0490(7) Uani 1 1 d . .
H28 H -0.097510 0.690998 -0.102148 0.059 Uiso 1 1 calc R U
C29 C 0.0369(3) 0.8234(2) -0.03148(17) 0.0411(6) Uani 1 1 d . .
C30 C 0.0487(3) 0.9129(3) -0.09074(19) 0.0492(7) Uani 1 1 d . .
H30 H 0.001628 0.896190 -0.145593 0.059 Uiso 1 1 calc R U
C31 C 0.1263(3) 1.0203(3) -0.06879(18) 0.0461(7) Uani 1 1 d . .
H31 H 0.130987 1.078145 -0.108005 0.055 Uiso 1 1 calc R U
C32 C 0.2012(2) 1.0478(2) 0.01255(17) 0.0371(6) Uani 1 1 d . .
C33 C 0.2809(3) 1.1598(2) 0.03949(19) 0.0415(6) Uani 1 1 d . .
H33 H 0.288833 1.220824 0.002846 0.050 Uiso 1 1 calc R U
C34 C 0.3457(3) 1.1774(2) 0.11947(19) 0.0404(6) Uani 1 1 d . .
H34 H 0.394149 1.253023 0.139591 0.048 Uiso 1 1 calc R U
C35 C 0.3430(2) 1.0863(2) 0.17332(17) 0.0339(6) Uani 1 1 d . .
C36 C 0.4180(3) 1.1115(2) 0.25964(18) 0.0442(7) Uani 1 1 d . .
H36A H 0.444140 1.194331 0.274302 0.066 Uiso 1 1 calc R U
H36B H 0.491089 1.085163 0.259453 0.066 Uiso 1 1 calc R U
H36C H 0.367927 1.071483 0.301610 0.066 Uiso 1 1 calc R U
C37 C 0.1981(2) 0.9601(2) 0.06991(16) 0.0312(5) Uani 1 1 d . .
C38 C 0.1128(2) 0.8469(2) 0.04824(16) 0.0317(5) Uani 1 1 d . .
Cl1 Cl 0.31261(8) 0.34664(6) -0.13486(5) 0.0548(2) Uani 1 1 d . .
Cl2 Cl 0.16231(12) 0.19180(9) 0.40140(7) 0.0874(3) Uani 1 1 d D .

loop_
_atom_site_aniso_label
_atom_site_aniso_U_11
_atom_site_aniso_U_22
_atom_site_aniso_U_33
_atom_site_aniso_U_23
_atom_site_aniso_U_13
_atom_site_aniso_U_12
Ru01 0.03198(12) 0.02288(10) 0.02975(11) 0.00004(7) 0.00480(8) 0.01199(8)
O1 0.139(3) 0.0428(12) 0.0834(19) 0.0263(12) 0.0561(18) 0.0568(15)
O2 0.0968(19) 0.0403(12) 0.0531(14) -0.0075(10) 0.0418(13) 0.0062(12)
N1 0.0365(11) 0.0236(9) 0.0324(11) -0.0011(8) 0.0037(9) 0.0116(8)
N2 0.0323(11) 0.0282(10) 0.0342(11) 0.0003(8) 0.0099(9) 0.0111(8)
N3 0.0368(12) 0.0230(9) 0.0393(12) -0.0014(8) 0.0018(9) 0.0123(9)
N4 0.0415(12) 0.0244(10) 0.0323(11) 0.0012(8) 0.0052(9) 0.0125(9)
N5 0.0322(11) 0.0303(10) 0.0359(11) -0.0020(8) 0.0073(9) 0.0123(9)
N6 0.0297(11) 0.0268(10) 0.0332(11) 0.0029(8) 0.0065(9) 0.0120(8)
C1 0.0489(16) 0.0287(12) 0.0358(14) 0.0000(10) 0.0075(12) 0.0129(11)
C2 0.0544(17) 0.0327(13) 0.0385(15) 0.0066(11) 0.0090(13) 0.0152(12)
C3 0.0611(19) 0.0305(13) 0.0560(18) 0.0068(12) 0.0099(15) 0.0235(13)
C4 0.0555(18) 0.0327(13) 0.0497(17) -0.0012(12) 0.0143(14) 0.0227(13)
C5 0.0277(12) 0.0256(11) 0.0375(14) -0.0018(10) 0.0016(10) 0.0094(9)
C6 0.0263(12) 0.0264(11) 0.0388(14) -0.0026(10) 0.0049(10) 0.0077(9)
C7 0.0389(15) 0.0280(12) 0.0459(16) -0.0039(11) 0.0116(12) 0.0078(11)
C8 0.0455(16) 0.0390(14) 0.0437(16) -0.0073(12) 0.0147(13) 0.0066(12)
C9 0.0490(17) 0.0427(15) 0.0435(16) 0.0060(12) 0.0212(13) 0.0129(13)
C10 0.0412(15) 0.0334(13) 0.0456(16) 0.0070(11) 0.0157(12) 0.0150(11)
C11 0.0371(16) 0.0443(16) 0.063(2) -0.0001(14) 0.0158(14) 0.0108(13)
C12 0.0363(15) 0.0293(13) 0.0565(18) -0.0055(12) 0.0038(13) 0.0132(11)
C13 0.0377(17) 0.0565(19) 0.071(2) -0.0020(16) -0.0040(15) 0.0185(14)
C14 0.0504(19) 0.0551(19) 0.067(2) -0.0013(16) -0.0137(16) 0.0255(15)
C15 0.0561(19) 0.0358(14) 0.0459(17) -0.0016(12) -0.0081(14) 0.0168(13)
C16 0.079(3) 0.058(2) 0.0414(18) -0.0002(14) -0.0129(17) 0.0298(18)
C17 0.091(3) 0.0575(19) 0.0283(15) 0.0025(13) -0.0006(16) 0.0263(19)
C18 0.070(2) 0.0381(15) 0.0337(15) 0.0025(11) 0.0110(14) 0.0194(14)
C19 0.089(3) 0.0546(18) 0.0338(16) 0.0023(13) 0.0213(17) 0.0251(18)
C20 0.064(2) 0.0524(17) 0.0494(18) 0.0032(14) 0.0260(16) 0.0278(16)
C21 0.0484(16) 0.0322(13) 0.0415(15) 0.0022(11) 0.0144(13) 0.0169(12)
C22 0.0446(18) 0.0578(19) 0.0466(18) 0.0041(15) 0.0115(14) 0.0278(16)
C23 0.0515(16) 0.0233(11) 0.0329(13) 0.0003(10) 0.0031(12) 0.0135(11)
C24 0.0479(16) 0.0245(12) 0.0391(15) -0.0018(10) -0.0033(12) 0.0158(11)
C25 0.0384(16) 0.0397(15) 0.073(2) 0.0098(14) 0.0071(15) 0.0054(13)
C26 0.0314(14) 0.0351(13) 0.0531(17) -0.0038(12) 0.0062(12) 0.0101(11)
C27 0.0378(16) 0.0448(16) 0.062(2) -0.0118(14) 0.0002(14) 0.0050(13)
C28 0.0397(16) 0.0596(19) 0.0441(17) -0.0128(14) -0.0042(13) 0.0149(14)
C29 0.0384(15) 0.0526(16) 0.0359(14) -0.0053(12) 0.0015(12) 0.0213(13)
C30 0.0483(18) 0.073(2) 0.0328(15) 0.0029(14) 0.0031(13) 0.0296(16)
C31 0.0473(17) 0.0620(19) 0.0382(15) 0.0143(13) 0.0110(13) 0.0275(15)
C32 0.0372(14) 0.0460(15) 0.0375(14) 0.0115(11) 0.0137(11) 0.0228(12)
C33 0.0467(16) 0.0386(14) 0.0499(17) 0.0164(12) 0.0189(13) 0.0231(12)
C34 0.0452(16) 0.0284(12) 0.0525(17) 0.0051(11) 0.0149(13) 0.0150(11)
C35 0.0371(14) 0.0268(12) 0.0415(14) -0.0002(10) 0.0111(11) 0.0131(10)
C36 0.0568(18) 0.0267(12) 0.0463(16) -0.0024(11) -0.0011(13) 0.0121(12)
C37 0.0326(13) 0.0347(12) 0.0327(13) 0.0033(10) 0.0105(10) 0.0176(10)
C38 0.0289(13) 0.0381(13) 0.0326(13) -0.0004(10) 0.0060(10) 0.0167(10)
Cl1 0.0758(6) 0.0398(4) 0.0536(4) 0.0056(3) 0.0134(4) 0.0226(4)
Cl2 0.1108(9) 0.0695(6) 0.0884(7) 0.0340(5) 0.0243(6) 0.0302(6)

loop_
_atom_type_symbol
_atom_type_description
_atom_type_scat_dispersion_real
_atom_type_scat_dispersion_imag
_atom_type_scat_source
C C 0.0033 0.0016 'International Tables Vol C Tables 4.2.6.8 and 6.1.1.4'
H H 0.0000 0.0000 'International Tables Vol C Tables 4.2.6.8 and 6.1.1.4'
N N 0.0061 0.0033 'International Tables Vol C Tables 4.2.6.8 and 6.1.1.4'
O O 0.0106 0.0060 'International Tables Vol C Tables 4.2.6.8 and 6.1.1.4'
Cl Cl 0.1484 0.1585 'International Tables Vol C Tables 4.2.6.8 and 6.1.1.4'
Ru Ru -1.2594 0.8363 'International Tables Vol C Tables 4.2.6.8 and 6.1.1.4'

loop_
_geom_angle_atom_site_label_1
_geom_angle_atom_site_label_2
_geom_angle_atom_site_label_3
_geom_angle
N6 Ru01 N1 171.73(7)
N6 Ru01 N2 94.61(8)
N1 Ru01 N2 77.75(8)
N6 Ru01 N3 101.62(8)
N1 Ru01 N3 82.54(8)
N2 Ru01 N3 96.36(8)
N6 Ru01 N4 94.35(7)
N1 Ru01 N4 93.44(8)
N2 Ru01 N4 170.71(7)
N3 Ru01 N4 79.39(8)
N6 Ru01 N5 79.17(8)
N1 Ru01 N5 96.21(8)
N2 Ru01 N5 79.76(8)
N3 Ru01 N5 176.10(8)
N4 Ru01 N5 104.40(8)
C3 O1 H1O 108(4)
C8 O2 H2O 112(3)
C1 N1 C5 117.2(2)
C1 N1 Ru01 127.16(16)
C5 N1 Ru01 115.69(16)
C6 N2 C10 116.4(2)
C6 N2 Ru01 116.18(16)
C10 N2 Ru01 126.89(16)
C12 N3 C24 117.9(2)
C12 N3 Ru01 130.80(18)
C24 N3 Ru01 110.43(17)
C21 N4 C23 118.4(2)
C21 N4 Ru01 131.09(18)
C23 N4 Ru01 110.15(16)
C26 N5 C38 117.7(2)
C26 N5 Ru01 131.20(18)
C38 N5 Ru01 109.37(15)
C35 N6 C37 117.2(2)
C35 N6 Ru01 131.40(17)
C37 N6 Ru01 110.98(15)
N1 C1 C2 124.2(2)
N1 C1 H1 117.9
C2 C1 H1 117.9
C1 C2 C3 118.5(3)
C1 C2 H2 120.8
C3 C2 H2 120.8
O1 C3 C2 124.0(3)
O1 C3 C4 118.0(3)
C2 C3 C4 118.0(2)
C5 C4 C3 120.7(2)
C5 C4 H4 119.6
C3 C4 H4 119.6
N1 C5 C4 121.4(2)
N1 C5 C6 115.3(2)
C4 C5 C6 123.2(2)
N2 C6 C7 122.7(2)
N2 C6 C5 114.6(2)
C7 C6 C5 122.7(2)
C6 C7 C8 120.0(2)
C6 C7 H7 120.0
C8 C7 H7 120.0
O2 C8 C7 123.9(3)
O2 C8 C9 118.8(3)
C7 C8 C9 117.4(2)
C10 C9 C8 119.5(3)
C10 C9 H9 120.2
C8 C9 H9 120.2
N2 C10 C9 124.0(2)
N2 C10 H10 118.0
C9 C10 H10 118.0
C12 C11 H11A 109.5
C12 C11 H11B 109.5
H11A C11 H11B 109.5
C12 C11 H11C 109.5
H11A C11 H11C 109.5
H11B C11 H11C 109.5
N3 C12 C13 120.5(3)
N3 C12 C11 120.3(2)
C13 C12 C11 119.1(3)
C14 C13 C12 121.6(3)
C14 C13 H13 119.2
C12 C13 H13 119.2
C13 C14 C15 119.2(3)
C13 C14 H14 120.4
C15 C14 H14 120.4
C24 C15 C14 117.4(3)
C24 C15 C16 119.0(3)
C14 C15 C16 123.6(3)
C17 C16 C15 120.7(3)
C17 C16 H16 119.6
C15 C16 H16 119.6
C16 C17 C18 122.0(3)
C16 C17 H17 119.0
C18 C17 H17 119.0
C23 C18 C19 116.6(3)
C23 C18 C17 118.6(3)
C19 C18 C17 124.8(3)
C20 C19 C18 120.2(3)
C20 C19 H19 119.9
C18 C19 H19 119.9
C19 C20 C21 120.5(3)
C19 C20 H20 119.7
C21 C20 H20 119.7
N4 C21 C20 120.6(3)
N4 C21 C22 120.3(2)
C20 C21 C22 119.1(3)
C21 C22 H22C 112(2)
C21 C22 H22B 109(2)
H22C C22 H22B 109(3)
C21 C22 H22A 111(2)
H22C C22 H22A 108(3)
H22B C22 H22A 108(3)
N4 C23 C18 123.4(3)
N4 C23 C24 117.6(2)
C18 C23 C24 118.9(3)
N3 C24 C15 122.9(3)
N3 C24 C23 116.5(2)
C15 C24 C23 120.4(3)
C26 C25 H25A 109.5
C26 C25 H25B 109.5
H25A C25 H25B 109.5
C26 C25 H25C 109.5
H25A C25 H25C 109.5
H25B C25 H25C 109.5
N5 C26 C27 120.5(3)
N5 C26 C25 120.3(3)
C27 C26 C25 119.2(3)
C28 C27 C26 121.5(3)
C28 C27 H27 119.3
C26 C27 H27 119.3
C27 C28 C29 119.2(3)
C27 C28 H28 120.4
C29 C28 H28 120.4
C28 C29 C38 117.2(3)
C28 C29 C30 123.5(3)
C38 C29 C30 119.3(3)
C31 C30 C29 120.9(3)
C31 C30 H30 119.6
C29 C30 H30 119.6
C30 C31 C32 121.1(3)
C30 C31 H31 119.5
C32 C31 H31 119.5
C37 C32 C33 117.4(2)
C37 C32 C31 119.5(3)
C33 C32 C31 123.1(2)
C34 C33 C32 118.4(2)
C34 C33 H33 120.8
C32 C33 H33 120.8
C33 C34 C35 122.1(3)
C33 C34 H34 118.9
C35 C34 H34 118.9
N6 C35 C34 120.9(2)
N6 C35 C36 119.8(2)
C34 C35 C36 119.3(2)
C35 C36 H36A 109.5
C35 C36 H36B 109.5
H36A C36 H36B 109.5
C35 C36 H36C 109.5
H36A C36 H36C 109.5
H36B C36 H36C 109.5
N6 C37 C32 123.5(2)
N6 C37 C38 116.9(2)
C32 C37 C38 119.6(2)
N5 C38 C29 123.5(2)
N5 C38 C37 117.0(2)
C29 C38 C37 119.5(2)

loop_
_geom_bond_atom_site_label_1
_geom_bond_atom_site_label_2
_geom_bond_distance
Ru01 N6 2.0890(19)
Ru01 N1 2.0891(19)
Ru01 N2 2.0936(19)
Ru01 N3 2.095(2)
Ru01 N4 2.105(2)
Ru01 N5 2.113(2)
O1 C3 1.337(3)
O1 H1O 0.849(10)
O2 C8 1.339(3)
O2 H2O 0.87(4)
N1 C1 1.344(3)
N1 C5 1.358(3)
N2 C6 1.350(3)
N2 C10 1.352(3)
N3 C12 1.346(3)
N3 C24 1.374(3)
N4 C21 1.339(3)
N4 C23 1.375(3)
N5 C26 1.341(3)
N5 C38 1.378(3)
N6 C35 1.347(3)
N6 C37 1.375(3)
C1 C2 1.374(3)
C1 H1 0.9400
C2 C3 1.383(4)
C2 H2 0.9400
C3 C4 1.384(4)
C4 C5 1.376(3)
C4 H4 0.9400
C5 C6 1.477(4)
C6 C7 1.381(3)
C7 C8 1.385(4)
C7 H7 0.9400
C8 C9 1.389(4)
C9 C10 1.361(4)
C9 H9 0.9400
C10 H10 0.9400
C11 C12 1.484(4)
C11 H11A 0.9700
C11 H11B 0.9700
C11 H11C 0.9700
C12 C13 1.405(4)
C13 C14 1.347(5)
C13 H13 0.9400
C14 C15 1.404(5)
C14 H14 0.9400
C15 C24 1.401(4)
C15 C16 1.424(5)
C16 C17 1.323(5)
C16 H16 0.9400
C17 C18 1.443(5)
C17 H17 0.9400
C18 C23 1.398(4)
C18 C19 1.406(5)
C19 C20 1.356(5)
C19 H19 0.9400
C20 C21 1.418(4)
C20 H20 0.9400
C21 C22 1.492(4)
C22 H22C 0.91(4)
C22 H22B 1.00(4)
C22 H22A 0.98(4)
C23 C24 1.429(4)
C25 C26 1.492(4)
C25 H25A 0.9700
C25 H25B 0.9700
C25 H25C 0.9700
C26 C27 1.411(4)
C27 C28 1.358(4)
C27 H27 0.9400
C28 C29 1.397(4)
C28 H28 0.9400
C29 C38 1.401(4)
C29 C30 1.436(4)
C30 C31 1.344(4)
C30 H30 0.9400
C31 C32 1.418(4)
C31 H31 0.9400
C32 C37 1.407(3)
C32 C33 1.408(4)
C33 C34 1.354(4)
C33 H33 0.9400
C34 C35 1.404(4)
C34 H34 0.9400
C35 C36 1.483(4)
C36 H36A 0.9700
C36 H36B 0.9700
C36 H36C 0.9700
C37 C38 1.427(3)
